data_7047465
loop_
_publ_author_name
'Xiong, Jun'
'Kubo, Kazuya'
'L\"u, Shao-Fang'
'Li, Ming'
'Nakamura, Takayoshi'

_publ_section_title
;
 Supramolecular self-assembly for designing non-centrosymmetric crystals
 based on Keggin polyoxometallates and crown ether.
;
_journal_issue 39
_journal_name_full 'Dalton transactions (Cambridge, England : 2003)'
_journal_page_first 14001
_journal_page_last 14007
_journal_paper_doi 10.1039/c8dt02910e
_journal_volume 47
_journal_year 2018
_chemical_absolute_configuration rmad
_chemical_formula_moiety 'C60 H36 La O6, 3(C9 H17 N2)'
_chemical_formula_sum 'C87 H87 La N6 O6'
_chemical_formula_weight 1451.53
_space_group_crystal_system orthorhombic
_space_group_IT_number 19
_space_group_name_Hall 'P 2ac 2ab'
_space_group_name_H-M_alt 'P 21 21 21'
_symmetry_space_group_name_Hall 'P 2ac 2ab'
_symmetry_space_group_name_H-M 'P 21 21 21'
_audit_creation_date 2018-06-19
_audit_creation_method
;
Olex2 1.2
(compiled 2018.05.29 svn.r3508 for OlexSys, GUI svn.r5506)
;
_audit_update_record
;
2018-06-21 deposited with the CCDC.
2018-09-05 downloaded from the CCDC.
;
_cell_angle_alpha 90
_cell_angle_beta 90
_cell_angle_gamma 90
_cell_formula_units_Z 4
_cell_length_a 19.8683(7)
_cell_length_b 20.0320(7)
_cell_length_c 21.0550(7)
_cell_measurement_reflns_used 9820
_cell_measurement_temperature 100
_cell_measurement_theta_max 25.77
_cell_measurement_theta_min 2.25
_cell_volume 8379.9(5)
_computing_cell_refinement 'Bruker APEX2 v2014.11-0'
_computing_data_collection 'Bruker APEX2 v2014.11-0'
_computing_data_reduction 'Bruker SAINT v8.34A'
_computing_publication_material 'Olex2 (Dolomanov et al., 2009)'
_computing_structure_refinement 'ShelXL (Sheldrick, 2015)'
_computing_structure_solution 'ShelXS-1997 (Sheldrick, 2008)'
_diffrn_ambient_temperature 100
_diffrn_measured_fraction_theta_full 1.000
_diffrn_measured_fraction_theta_max 0.997
_diffrn_measurement_device 'CCD area detector'
_diffrn_measurement_device_type 'Bruker APEXII'
_diffrn_measurement_method '\w and \f scans'
_diffrn_radiation_monochromator graphite
_diffrn_radiation_type MoK\a
_diffrn_radiation_wavelength 0.71073
_diffrn_reflns_av_R_equivalents 0.0303
_diffrn_reflns_av_unetI/netI 0.0285
_diffrn_reflns_Laue_measured_fraction_full 1.000
_diffrn_reflns_Laue_measured_fraction_max 0.997
_diffrn_reflns_limit_h_max 25
_diffrn_reflns_limit_h_min -25
_diffrn_reflns_limit_k_max 25
_diffrn_reflns_limit_k_min -26
_diffrn_reflns_limit_l_max 27
_diffrn_reflns_limit_l_min -25
_diffrn_reflns_number 147191
_diffrn_reflns_point_group_measured_fraction_full 1.000
_diffrn_reflns_point_group_measured_fraction_max 0.996
_diffrn_reflns_theta_full 25.242
_diffrn_reflns_theta_max 27.580
_diffrn_reflns_theta_min 1.934
_diffrn_source 'sealed tube'
_exptl_absorpt_coefficient_mu 0.562
_exptl_absorpt_correction_T_max 0.7456
_exptl_absorpt_correction_T_min 0.6958
_exptl_absorpt_correction_type multi-scan
_exptl_absorpt_process_details 'SADABS v2014/4'
_exptl_crystal_colour colourless
_exptl_crystal_density_diffrn 1.151
_exptl_crystal_description block
_exptl_crystal_F_000 3024
_exptl_crystal_size_max 0.32
_exptl_crystal_size_mid 0.22
_exptl_crystal_size_min 0.20
_refine_diff_density_max 1.324
_refine_diff_density_min -0.818
_refine_diff_density_rms 0.094
_refine_ls_abs_structure_details
;
 Flack x determined using 5685 quotients [(I+)-(I-)]/[(I+)+(I-)]
 (Parsons, Flack and Wagner, Acta Cryst. B69 (2013) 249-259).
;
_refine_ls_abs_structure_Flack -0.005(5)
_refine_ls_extinction_method none
_refine_ls_goodness_of_fit_ref 1.048
_refine_ls_hydrogen_treatment constr
_refine_ls_matrix_type full
_refine_ls_number_parameters 751
_refine_ls_number_reflns 19312
_refine_ls_number_restraints 1009
_refine_ls_restrained_S_all 1.067
_refine_ls_R_factor_all 0.1031
_refine_ls_R_factor_gt 0.0780
_refine_ls_shift/su_max 0.003
_refine_ls_shift/su_mean 0.000
_refine_ls_structure_factor_coef Fsqd
_refine_ls_weighting_details 'w=1/[\s^2^(Fo^2^)+(0.1483P)^2^+9.9317P] where P=(Fo^2^+2Fc^2^)/3'
_refine_ls_weighting_scheme calc
_refine_ls_wR_factor_gt 0.2161
_refine_ls_wR_factor_ref 0.2499
_reflns_Friedel_coverage 0.844
_reflns_Friedel_fraction_full 1.000
_reflns_Friedel_fraction_max 0.994
_reflns_number_gt 14751
_reflns_number_total 19312
_reflns_threshold_expression 'I > 2\s(I)'
_cod_data_source_file c8dt02910e2.cif
_cod_data_source_block 4528
_cod_depositor_comments 'Adding full bibliography for 7047460--7047465.cif.'
_cod_database_code 7047465
_shelx_shelxl_version_number 2017/1
_shelx_estimated_absorpt_t_max 0.896
_shelx_estimated_absorpt_t_min 0.841
_platon_squeeze_void_probe_radius 1.20

loop_
_space_group_symop_operation_xyz
'x, y, z'
'x+1/2, -y+1/2, -z'
'-x, y+1/2, -z+1/2'
'-x+1/2, -y, z+1/2'

loop_
_atom_site_label
_atom_site_type_symbol
_atom_site_fract_x
_atom_site_fract_y
_atom_site_fract_z
_atom_site_U_iso_or_equiv
_atom_site_adp_type
_atom_site_occupancy
_atom_site_site_symmetry_order
_atom_site_calc_flag
_atom_site_refinement_flags_posn
_atom_site_refinement_flags_adp
La1 La 0.30686(3) 0.67686(3) 0.80969(3) 0.06473(19) Uani 1 1 d . U
O1 O 0.3417(3) 0.7480(3) 0.7226(3) 0.0596(13) Uani 1 1 d . U
O2 O 0.3958(4) 0.6159(4) 0.7642(3) 0.082(2) Uani 1 1 d . U
O3 O 0.2127(3) 0.6462(3) 0.7439(3) 0.0600(13) Uani 1 1 d . U
O4 O 0.2539(3) 0.5864(3) 0.8636(3) 0.0655(15) Uani 1 1 d . U
O5 O 0.2387(3) 0.7675(3) 0.8473(3) 0.0607(14) Uani 1 1 d . U
O6 O 0.3684(4) 0.7196(4) 0.8979(4) 0.0792(19) Uani 1 1 d . U
C1 C 0.3419(2) 0.7220(2) 0.66320(19) 0.0547(17) Uani 1 1 d . U
C2 C 0.2871(2) 0.7394(2) 0.6256(2) 0.0610(19) Uani 1 1 d G U
H2 H 0.255610 0.771565 0.640372 0.081 Uiso 1 1 calc R .
C3 C 0.2784(2) 0.7098(2) 0.5665(2) 0.0608(18) Uani 1 1 d G U
H3 H 0.241004 0.721699 0.540796 0.081 Uiso 1 1 calc R .
C4 C 0.32452(17) 0.66278(18) 0.54493(16) 0.065(2) Uani 1 1 d G U
C5 C 0.3159(3) 0.6332(3) 0.48578(18) 0.077(2) Uani 1 1 d G U
H5 H 0.278421 0.645083 0.460094 0.103 Uiso 1 1 calc R .
C6 C 0.3619(3) 0.5861(3) 0.4642(2) 0.090(3) Uani 1 1 d G U
H6 H 0.356022 0.565914 0.423805 0.119 Uiso 1 1 calc R .
C7 C 0.4167(3) 0.5687(3) 0.5018(2) 0.079(3) Uani 1 1 d G U
H7 H 0.448212 0.536571 0.487100 0.105 Uiso 1 1 calc R .
C8 C 0.4254(2) 0.5983(3) 0.5610(2) 0.069(2) Uani 1 1 d G U
H8 H 0.462818 0.586429 0.586647 0.092 Uiso 1 1 calc R .
C9 C 0.37930(16) 0.64536(18) 0.58251(16) 0.0613(18) Uani 1 1 d G U
C10 C 0.3880(2) 0.6750(2) 0.64165(18) 0.0584(17) Uani 1 1 d G U
C11 C 0.45488(19) 0.6729(3) 0.6803(3) 0.076(2) Uani 1 1 d . U
C12 C 0.51577(19) 0.6987(3) 0.6589(3) 0.098(3) Uani 1 1 d G U
C13 C 0.5190(3) 0.7311(4) 0.6007(3) 0.118(4) Uani 1 1 d G U
H13 H 0.479662 0.735773 0.575494 0.156 Uiso 1 1 calc R .
C14 C 0.5799(4) 0.7569(4) 0.5793(4) 0.135(5) Uani 1 1 d G U
H14 H 0.582180 0.779033 0.539474 0.179 Uiso 1 1 calc R .
C15 C 0.6376(3) 0.7501(4) 0.6162(5) 0.162(6) Uani 1 1 d G U
H15 H 0.679189 0.767676 0.601567 0.216 Uiso 1 1 calc R .
C16 C 0.6343(2) 0.7176(4) 0.6744(5) 0.158(5) Uani 1 1 d G U
H16 H 0.673685 0.713031 0.699631 0.210 Uiso 1 1 calc R .
C17 C 0.57340(18) 0.6919(3) 0.6958(4) 0.129(4) Uani 1 1 d G U
C18 C 0.5701(3) 0.6595(4) 0.7541(4) 0.141(5) Uani 1 1 d G U
H18 H 0.609518 0.654846 0.779297 0.187 Uiso 1 1 calc R .
C19 C 0.5092(3) 0.6337(4) 0.7755(3) 0.121(4) Uani 1 1 d G U
H19 H 0.507009 0.611541 0.815292 0.161 Uiso 1 1 calc R .
C20 C 0.4516(3) 0.6405(3) 0.7386(3) 0.089(3) Uani 1 1 d G U
C21 C 0.1499(2) 0.6440(2) 0.7691(2) 0.0589(18) Uani 1 1 d . U
C22 C 0.1110(3) 0.7011(2) 0.7616(2) 0.064(2) Uani 1 1 d G U
H22 H 0.128277 0.738116 0.738477 0.086 Uiso 1 1 calc R .
C23 C 0.0469(2) 0.70413(19) 0.7877(3) 0.077(3) Uani 1 1 d G U
H23 H 0.020285 0.743164 0.782538 0.102 Uiso 1 1 calc R .
C24 C 0.02164(19) 0.65003(19) 0.8215(2) 0.069(2) Uani 1 1 d G U
C25 C -0.0425(2) 0.6530(3) 0.8477(3) 0.090(3) Uani 1 1 d G U
H25 H -0.069092 0.692078 0.842518 0.119 Uiso 1 1 calc R .
C26 C -0.0678(2) 0.5989(3) 0.8815(3) 0.091(3) Uani 1 1 d G U
H26 H -0.111600 0.600981 0.899373 0.121 Uiso 1 1 calc R .
C27 C -0.0288(3) 0.5418(3) 0.8891(3) 0.090(3) Uani 1 1 d G U
H27 H -0.046093 0.504853 0.912193 0.120 Uiso 1 1 calc R .
C28 C 0.0353(3) 0.5388(2) 0.8629(3) 0.081(3) Uani 1 1 d G U
H28 H 0.061908 0.499786 0.868110 0.107 Uiso 1 1 calc R .
C29 C 0.06055(19) 0.59293(17) 0.82912(18) 0.065(2) Uani 1 1 d G U
C30 C 0.1247(2) 0.5899(2) 0.8029(2) 0.0595(18) Uani 1 1 d G U
C31 C 0.1696(3) 0.52618(17) 0.8038(2) 0.0588(17) Uani 1 1 d . U
C32 C 0.1501(3) 0.46609(19) 0.7764(2) 0.081(2) Uani 1 1 d G U
C33 C 0.0902(3) 0.4623(3) 0.7424(3) 0.105(3) Uani 1 1 d G U
H33 H 0.062604 0.500772 0.737964 0.139 Uiso 1 1 calc R .
C34 C 0.0706(4) 0.4022(4) 0.7150(3) 0.137(5) Uani 1 1 d G U
H34 H 0.029692 0.399623 0.691828 0.183 Uiso 1 1 calc R .
C35 C 0.1109(5) 0.3459(3) 0.7216(3) 0.154(6) Uani 1 1 d G U
H35 H 0.097554 0.304872 0.702891 0.205 Uiso 1 1 calc R .
C36 C 0.1708(4) 0.34972(19) 0.7556(3) 0.132(4) Uani 1 1 d G U
H36 H 0.198309 0.311238 0.760124 0.176 Uiso 1 1 calc R .
C37 C 0.1904(3) 0.40980(16) 0.7830(2) 0.108(3) Uani 1 1 d G U
C38 C 0.2502(3) 0.4136(2) 0.8169(3) 0.107(3) Uani 1 1 d G U
H38 H 0.277775 0.375122 0.821424 0.142 Uiso 1 1 calc R .
C39 C 0.2698(3) 0.4737(3) 0.8443(3) 0.084(3) Uani 1 1 d G U
H39 H 0.310703 0.476255 0.867551 0.112 Uiso 1 1 calc R .
C40 C 0.2295(3) 0.5300(2) 0.8378(2) 0.0630(19) Uani 1 1 d G U
C41 C 0.2665(3) 0.8292(2) 0.8499(2) 0.0555(16) Uani 1 1 d . U
C42 C 0.2551(3) 0.8709(3) 0.7982(2) 0.069(2) Uani 1 1 d G U
H42 H 0.226546 0.856794 0.764662 0.092 Uiso 1 1 calc R .
C43 C 0.2855(3) 0.9334(3) 0.7958(2) 0.074(2) Uani 1 1 d G U
H43 H 0.277722 0.961912 0.760475 0.098 Uiso 1 1 calc R .
C44 C 0.3274(2) 0.9541(2) 0.8449(2) 0.081(3) Uani 1 1 d G U
C45 C 0.3578(4) 1.0165(2) 0.8424(3) 0.114(5) Uani 1 1 d G U
H45 H 0.349991 1.045034 0.807101 0.151 Uiso 1 1 calc R .
C46 C 0.3996(4) 1.0372(3) 0.8915(4) 0.128(5) Uani 1 1 d G U
H46 H 0.420372 1.079866 0.889809 0.170 Uiso 1 1 calc R .
C47 C 0.4110(4) 0.9954(3) 0.9431(3) 0.120(5) Uani 1 1 d G U
H47 H 0.439648 1.009544 0.976665 0.159 Uiso 1 1 calc R .
C48 C 0.3806(3) 0.9330(3) 0.9456(2) 0.088(3) Uani 1 1 d G U
H48 H 0.388412 0.904457 0.980881 0.117 Uiso 1 1 calc R .
C49 C 0.3388(2) 0.91232(19) 0.89649(18) 0.067(2) Uani 1 1 d G U
C50 C 0.3084(3) 0.8499(2) 0.8990(2) 0.0572(16) Uani 1 1 d G U
C51 C 0.3113(3) 0.8040(2) 0.95931(17) 0.0591(17) Uani 1 1 d . U
C52 C 0.2861(2) 0.8241(2) 1.01791(17) 0.071(2) Uani 1 1 d G U
C53 C 0.2571(3) 0.8868(3) 1.0246(3) 0.091(3) Uani 1 1 d G U
H53 H 0.254470 0.916013 0.989152 0.121 Uiso 1 1 calc R .
C54 C 0.2320(3) 0.9068(4) 1.0832(3) 0.118(4) Uani 1 1 d G U
H54 H 0.212121 0.949702 1.087791 0.158 Uiso 1 1 calc R .
C55 C 0.2359(4) 0.8641(4) 1.1351(3) 0.126(5) Uani 1 1 d G U
H55 H 0.218681 0.877777 1.175137 0.167 Uiso 1 1 calc R .
C56 C 0.2649(4) 0.8014(4) 1.12838(18) 0.114(4) Uani 1 1 d G U
H56 H 0.267532 0.772154 1.163850 0.151 Uiso 1 1 calc R .
C57 C 0.2900(2) 0.7813(3) 1.06979(17) 0.088(3) Uani 1 1 d G U
C58 C 0.3190(3) 0.7186(3) 1.0631(2) 0.096(3) Uani 1 1 d G U
H58 H 0.321688 0.689385 1.098531 0.128 Uiso 1 1 calc R .
C59 C 0.3442(3) 0.6986(2) 1.0045(3) 0.094(3) Uani 1 1 d G U
H59 H 0.364022 0.655709 0.999918 0.125 Uiso 1 1 calc R .
C60 C 0.3403(3) 0.7413(3) 0.9526(2) 0.069(2) Uani 1 1 d G U
N1 N 0.2395(4) 0.5581(4) 0.6530(4) 0.072(2) Uani 1 1 d D U
H1 H 0.232725 0.589857 0.681132 0.095 Uiso 1 1 calc R .
N2 N 0.2126(5) 0.5121(4) 0.5577(4) 0.091(3) Uani 1 1 d D U
C61 C 0.1715(8) 0.5141(8) 0.5009(6) 0.128(4) Uani 1 1 d D U
H61a H 0.191559 0.484288 0.468478 0.170 Uiso 1 1 calc R .
H61b H 0.171762 0.560036 0.483628 0.170 Uiso 1 1 calc R .
C62 C 0.0991(8) 0.4928(8) 0.5128(10) 0.155(6) Uani 1 1 d D U
H62a H 0.097887 0.458257 0.546391 0.206 Uiso 1 1 calc R .
H62b H 0.079922 0.473369 0.473546 0.206 Uiso 1 1 calc R .
C63 C 0.0571(10) 0.5531(9) 0.5333(9) 0.159(6) Uani 1 1 d D U
H63a H 0.060928 0.588282 0.500537 0.211 Uiso 1 1 calc R .
H63b H 0.009263 0.539592 0.535817 0.211 Uiso 1 1 calc R .
C64 C 0.0782(7) 0.5817(8) 0.5966(8) 0.126(5) Uani 1 1 d D U
H64a H 0.074708 0.546335 0.629305 0.167 Uiso 1 1 calc R .
H64b H 0.046500 0.617753 0.608424 0.167 Uiso 1 1 calc R .
C65 C 0.1491(5) 0.6095(5) 0.5975(6) 0.084(3) Uani 1 1 d D U
H65a H 0.156231 0.635790 0.558214 0.111 Uiso 1 1 calc R .
H65b H 0.153348 0.640520 0.633890 0.111 Uiso 1 1 calc R .
C66 C 0.2037(5) 0.5580(4) 0.6022(4) 0.076(2) Uani 1 1 d D U
C67 C 0.2903(6) 0.5086(4) 0.6660(5) 0.079(3) Uani 1 1 d D U
H67a H 0.292514 0.500473 0.712296 0.104 Uiso 1 1 calc R .
H67b H 0.334722 0.525637 0.652083 0.104 Uiso 1 1 calc R .
C68 C 0.2758(8) 0.4444(5) 0.6326(5) 0.091(3) Uani 1 1 d D U
H68a H 0.235657 0.422889 0.651492 0.121 Uiso 1 1 calc R .
H68b H 0.314462 0.413622 0.637038 0.121 Uiso 1 1 calc R .
C69 C 0.2634(7) 0.4595(5) 0.5635(5) 0.092(3) Uani 1 1 d D U
H69a H 0.305797 0.474044 0.543173 0.123 Uiso 1 1 calc R .
H69b H 0.247540 0.418644 0.541612 0.123 Uiso 1 1 calc R .
N3 N 0.1248(9) 0.8134(7) 0.9115(7) 0.197(6) Uani 1 1 d D U
H3A H 0.153869 0.801577 0.882058 0.262 Uiso 1 1 calc R .
N4 N 0.0653(5) 0.7879(6) 1.0001(6) 0.165(5) Uani 1 1 d D U
C70 C 0.0426(9) 0.7502(8) 1.0524(7) 0.176(7) Uani 1 1 d D U
H70a H 0.013640 0.778565 1.079516 0.234 Uiso 1 1 calc R .
H70b H 0.081820 0.736026 1.078142 0.234 Uiso 1 1 calc R .
C71 C 0.0033(9) 0.6889(10) 1.0321(15) 0.175(7) Uani 1 1 d D U
H71a H -0.021360 0.697241 0.992018 0.233 Uiso 1 1 calc R .
H71b H -0.029160 0.675274 1.065321 0.233 Uiso 1 1 calc R .
C72 C 0.0574(9) 0.6363(11) 1.0230(12) 0.175(7) Uani 1 1 d D U
H72a H 0.081702 0.631620 1.063776 0.232 Uiso 1 1 calc R .
H72b H 0.034521 0.593277 1.014772 0.232 Uiso 1 1 calc R .
C73 C 0.1089(9) 0.6458(7) 0.9722(13) 0.177(7) Uani 1 1 d D U
H73a H 0.085984 0.634841 0.931700 0.235 Uiso 1 1 calc R .
H73b H 0.142952 0.610464 0.978935 0.235 Uiso 1 1 calc R .
C74 C 0.1486(6) 0.7103(6) 0.9596(11) 0.181(6) Uani 1 1 d D U
H74a H 0.182517 0.715705 0.993667 0.241 Uiso 1 1 calc R .
H74b H 0.173116 0.705384 0.918981 0.241 Uiso 1 1 calc R .
C75 C 0.1074(7) 0.7716(7) 0.9566(8) 0.170(6) Uani 1 1 d D U
C76 C 0.0957(11) 0.8784(10) 0.9113(11) 0.191(7) Uani 1 1 d D U
H76a H 0.062900 0.876965 0.875914 0.254 Uiso 1 1 calc R .
H76b H 0.132619 0.907736 0.896317 0.254 Uiso 1 1 calc R .
C77 C 0.0611(12) 0.9189(10) 0.9613(12) 0.173 Uani 1 1 d D U
H77a H 0.024914 0.947725 0.944218 0.231 Uiso 1 1 calc R .
H77b H 0.092652 0.945450 0.987575 0.231 Uiso 1 1 calc R .
C78 C 0.0345(9) 0.8570(7) 0.9954(11) 0.182(7) Uani 1 1 d D U
H78a H 0.027495 0.871237 1.039970 0.242 Uiso 1 1 calc R .
H78b H -0.011042 0.849635 0.977645 0.242 Uiso 1 1 calc R .
N5 N 0.3957(6) 0.8747(7) 0.6828(7) 0.125(4) Uani 1 1 d D U
H5a H 0.358422 0.855601 0.696224 0.167 Uiso 1 1 calc R .
N6 N 0.4912(7) 0.9333(6) 0.7064(8) 0.144(4) Uani 1 1 d D U
C79 C 0.5482(9) 0.9578(11) 0.7395(11) 0.193(7) Uani 1 1 d D U
H79a H 0.534729 0.988766 0.773827 0.257 Uiso 1 1 calc R .
H79b H 0.579457 0.981087 0.710325 0.257 Uiso 1 1 calc R .
C80 C 0.5796(14) 0.8956(12) 0.7660(13) 0.208(8) Uani 1 1 d D U
H80a H 0.598233 0.875931 0.726592 0.277 Uiso 1 1 calc R .
H80b H 0.619208 0.915108 0.787630 0.277 Uiso 1 1 calc R .
C81 C 0.5700(10) 0.8337(12) 0.8049(11) 0.171(6) Uani 1 1 d D U
H81a H 0.583758 0.842358 0.849323 0.227 Uiso 1 1 calc R .
H81b H 0.598663 0.797434 0.787892 0.227 Uiso 1 1 calc R .
C82 C 0.4969(9) 0.8122(12) 0.8033(10) 0.158(6) Uani 1 1 d D U
H82a H 0.498895 0.762813 0.803056 0.210 Uiso 1 1 calc R .
H82b H 0.479433 0.824499 0.845779 0.210 Uiso 1 1 calc R .
C83 C 0.4411(10) 0.8284(10) 0.7595(10) 0.156(6) Uani 1 1 d D U
H83a H 0.434977 0.789869 0.730643 0.207 Uiso 1 1 calc R .
H83b H 0.399516 0.832408 0.785063 0.207 Uiso 1 1 calc R .
C84 C 0.4464(6) 0.8879(7) 0.7205(7) 0.111(4) Uani 1 1 d D U
C85 C 0.4061(13) 0.8942(11) 0.6162(9) 0.167(6) Uani 1 1 d D U
H85a H 0.362199 0.894934 0.594080 0.223 Uiso 1 1 calc R .
H85b H 0.434928 0.860569 0.595090 0.223 Uiso 1 1 calc R .
C86 C 0.4387(12) 0.9617(13) 0.6106(14) 0.194(7) Uani 1 1 d D U
H86a H 0.407312 0.995851 0.627370 0.258 Uiso 1 1 calc R .
H86b H 0.446196 0.971626 0.565033 0.258 Uiso 1 1 calc R .
C87 C 0.5046(12) 0.9675(15) 0.6452(10) 0.188(7) Uani 1 1 d D U
H87a H 0.541203 0.945025 0.621447 0.250 Uiso 1 1 calc R .
H87b H 0.517001 1.014827 0.652016 0.250 Uiso 1 1 calc R .

loop_
_atom_site_aniso_label
_atom_site_aniso_U_11
_atom_site_aniso_U_22
_atom_site_aniso_U_33
_atom_site_aniso_U_23
_atom_site_aniso_U_13
_atom_site_aniso_U_12
La1 0.0671(3) 0.0611(3) 0.0659(3) -0.0127(2) -0.0096(3) 0.0052(2)
O1 0.059(3) 0.055(3) 0.065(3) -0.019(2) -0.001(3) 0.000(2)
O2 0.075(4) 0.100(5) 0.069(4) -0.014(4) -0.014(3) 0.036(4)
O3 0.078(4) 0.043(3) 0.059(3) 0.003(2) 0.001(3) -0.013(2)
O4 0.078(4) 0.062(3) 0.057(3) -0.001(3) -0.004(3) 0.017(3)
O5 0.060(3) 0.065(3) 0.058(3) -0.010(3) -0.002(3) -0.010(3)
O6 0.086(5) 0.069(4) 0.082(4) -0.013(3) -0.027(4) 0.009(3)
C1 0.042(3) 0.050(4) 0.072(4) -0.001(3) 0.002(3) 0.006(3)
C2 0.050(4) 0.054(4) 0.079(5) 0.013(4) 0.003(4) 0.005(3)
C3 0.060(4) 0.058(4) 0.065(5) 0.009(4) -0.007(4) -0.001(3)
C4 0.063(4) 0.052(4) 0.079(5) 0.002(4) -0.016(4) -0.004(3)
C5 0.077(6) 0.099(7) 0.056(4) 0.004(4) 0.000(4) -0.005(5)
C6 0.089(7) 0.110(8) 0.070(6) -0.025(6) -0.010(5) -0.018(6)
C7 0.087(6) 0.079(6) 0.071(5) -0.024(5) -0.002(5) 0.010(5)
C8 0.064(5) 0.076(6) 0.068(5) -0.019(4) 0.002(4) 0.007(4)
C9 0.060(4) 0.054(4) 0.069(5) -0.008(4) 0.003(4) 0.001(3)
C10 0.050(3) 0.058(4) 0.067(4) -0.011(4) 0.001(3) 0.006(4)
C11 0.043(3) 0.086(6) 0.098(5) -0.046(5) -0.010(4) 0.012(4)
C12 0.055(4) 0.097(7) 0.143(7) -0.069(6) 0.005(5) -0.006(4)
C13 0.078(6) 0.128(10) 0.147(9) -0.073(7) 0.046(6) -0.029(6)
C14 0.089(7) 0.111(9) 0.205(12) -0.082(8) 0.061(7) -0.044(7)
C15 0.073(6) 0.160(12) 0.253(15) -0.126(10) 0.050(9) -0.030(8)
C16 0.053(5) 0.171(13) 0.248(14) -0.129(10) -0.007(8) 0.002(7)
C17 0.049(4) 0.143(10) 0.195(10) -0.098(8) -0.007(6) 0.013(5)
C18 0.063(5) 0.160(12) 0.199(11) -0.080(9) -0.058(7) 0.042(6)
C19 0.078(6) 0.160(11) 0.125(8) -0.057(7) -0.036(6) 0.062(6)
C20 0.058(4) 0.108(7) 0.099(6) -0.042(5) -0.021(4) 0.033(5)
C21 0.076(5) 0.048(4) 0.052(4) -0.002(3) -0.016(4) -0.004(3)
C22 0.076(5) 0.059(4) 0.059(5) 0.012(4) -0.018(4) -0.016(4)
C23 0.066(5) 0.065(5) 0.100(7) -0.004(5) -0.010(5) 0.001(4)
C24 0.067(5) 0.066(4) 0.072(6) 0.000(4) -0.001(4) 0.000(4)
C25 0.081(6) 0.104(7) 0.084(7) 0.014(6) -0.005(5) 0.016(5)
C26 0.075(6) 0.109(8) 0.088(7) 0.017(6) 0.018(6) 0.011(5)
C27 0.091(7) 0.098(7) 0.080(6) 0.004(6) 0.027(6) 0.000(6)
C28 0.092(6) 0.072(6) 0.078(6) 0.005(5) 0.018(5) 0.007(5)
C29 0.079(5) 0.062(4) 0.054(4) -0.002(3) -0.001(4) 0.005(4)
C30 0.076(4) 0.039(3) 0.064(5) -0.007(3) 0.001(4) -0.003(3)
C31 0.082(4) 0.044(3) 0.050(4) -0.001(3) 0.014(4) 0.004(3)
C32 0.126(7) 0.048(4) 0.070(5) -0.001(4) 0.052(5) -0.025(4)
C33 0.145(8) 0.086(6) 0.083(7) -0.029(5) 0.045(6) -0.063(6)
C34 0.177(11) 0.099(7) 0.136(10) -0.055(7) 0.077(8) -0.086(7)
C35 0.235(14) 0.081(6) 0.147(11) -0.057(7) 0.112(9) -0.079(8)
C36 0.228(12) 0.047(4) 0.122(9) -0.010(5) 0.117(8) -0.034(7)
C37 0.184(9) 0.047(4) 0.093(7) -0.009(4) 0.073(6) -0.004(6)
C38 0.196(10) 0.045(4) 0.080(7) 0.014(4) 0.066(6) 0.041(6)
C39 0.125(7) 0.066(5) 0.062(5) 0.014(4) 0.034(5) 0.035(5)
C40 0.089(5) 0.049(4) 0.051(4) 0.001(3) 0.020(4) 0.011(4)
C41 0.053(4) 0.060(4) 0.053(4) -0.008(3) 0.004(3) 0.000(3)
C42 0.071(5) 0.055(4) 0.081(6) -0.016(4) -0.004(4) 0.019(4)
C43 0.076(5) 0.076(5) 0.069(5) 0.012(4) -0.002(4) 0.006(4)
C44 0.076(6) 0.075(5) 0.091(6) 0.024(5) -0.012(5) -0.007(4)
C45 0.113(9) 0.104(8) 0.124(9) 0.052(7) -0.027(7) -0.053(7)
C46 0.133(10) 0.100(8) 0.151(11) 0.047(8) -0.047(9) -0.063(8)
C47 0.123(10) 0.086(7) 0.150(11) 0.038(7) -0.054(9) -0.040(7)
C48 0.091(7) 0.080(6) 0.093(7) 0.023(5) -0.025(6) -0.034(5)
C49 0.071(5) 0.075(5) 0.055(4) 0.007(4) -0.004(4) -0.016(4)
C50 0.063(4) 0.057(4) 0.052(4) -0.006(3) 0.008(4) -0.005(4)
C51 0.065(4) 0.064(4) 0.049(3) 0.000(3) -0.006(3) -0.020(4)
C52 0.070(5) 0.096(5) 0.049(4) -0.001(4) 0.003(3) -0.029(4)
C53 0.089(7) 0.117(7) 0.066(5) -0.020(5) 0.005(5) -0.016(6)
C54 0.099(8) 0.166(11) 0.090(7) -0.046(7) 0.011(7) -0.002(9)
C55 0.098(9) 0.207(13) 0.073(6) -0.030(8) 0.029(7) -0.034(9)
C56 0.109(9) 0.172(10) 0.061(5) 0.007(6) 0.009(6) -0.062(8)
C57 0.086(7) 0.130(7) 0.049(4) 0.010(5) -0.004(4) -0.046(5)
C58 0.117(8) 0.101(6) 0.070(5) 0.016(5) -0.046(5) -0.059(6)
C59 0.101(7) 0.086(6) 0.094(6) 0.011(5) -0.048(6) -0.025(5)
C60 0.066(5) 0.064(5) 0.076(5) -0.003(4) -0.029(4) -0.006(4)
N1 0.100(6) 0.059(4) 0.055(4) 0.000(3) 0.009(4) -0.018(4)
N2 0.143(8) 0.074(5) 0.057(4) -0.008(4) 0.003(5) -0.027(5)
C61 0.203(12) 0.101(9) 0.079(7) 0.001(6) -0.045(8) -0.032(8)
C62 0.195(12) 0.100(9) 0.169(13) -0.015(9) -0.084(11) -0.042(9)
C63 0.172(12) 0.106(10) 0.199(14) 0.003(10) -0.083(11) -0.034(9)
C64 0.124(8) 0.083(8) 0.170(12) 0.020(8) -0.045(10) -0.028(7)
C65 0.111(7) 0.068(5) 0.072(6) 0.007(5) -0.009(5) -0.022(5)
C66 0.107(6) 0.065(5) 0.056(4) 0.002(4) 0.004(4) -0.021(5)
C67 0.125(8) 0.053(4) 0.058(4) -0.006(4) 0.020(5) 0.001(5)
C68 0.126(9) 0.061(5) 0.087(6) -0.004(5) 0.009(6) -0.004(6)
C69 0.142(9) 0.063(6) 0.072(5) -0.011(5) 0.020(6) -0.014(5)
N3 0.223(15) 0.178(11) 0.189(13) -0.068(10) 0.116(11) -0.056(11)
N4 0.112(9) 0.171(9) 0.213(13) 0.030(10) 0.081(9) 0.043(8)
C70 0.151(14) 0.153(11) 0.224(16) 0.016(11) 0.042(12) -0.035(11)
C71 0.107(10) 0.176(13) 0.244(18) -0.044(13) 0.043(11) -0.017(9)
C72 0.093(9) 0.179(13) 0.252(19) -0.054(14) 0.016(11) 0.000(9)
C73 0.101(10) 0.139(10) 0.29(2) -0.053(14) 0.033(11) -0.001(9)
C74 0.052(6) 0.164(10) 0.326(19) -0.106(11) 0.038(10) -0.024(6)
C75 0.122(10) 0.143(10) 0.245(15) -0.037(10) 0.093(10) -0.016(8)
C76 0.170(15) 0.208(13) 0.195(14) 0.011(12) 0.054(12) 0.007(13)
C77 0.132 0.177 0.211 0.000 0.057 0.010
C78 0.130(12) 0.184(11) 0.231(15) 0.029(12) 0.064(11) 0.061(10)
N5 0.103(7) 0.134(9) 0.138(8) -0.055(7) 0.003(7) -0.002(7)
N6 0.132(8) 0.116(8) 0.184(11) -0.043(7) 0.048(8) -0.052(7)
C79 0.190(15) 0.176(14) 0.213(15) -0.021(13) 0.019(12) -0.108(12)
C80 0.213(15) 0.196(16) 0.216(18) -0.028(13) -0.042(13) -0.099(13)
C81 0.157(11) 0.183(14) 0.171(15) -0.048(12) 0.020(12) -0.046(12)
C82 0.151(12) 0.186(14) 0.136(12) -0.018(11) -0.016(10) -0.043(11)
C83 0.130(11) 0.158(13) 0.179(14) 0.018(11) 0.007(9) -0.024(11)
C84 0.088(7) 0.106(8) 0.138(9) -0.030(7) 0.011(6) -0.033(6)
C85 0.193(15) 0.154(13) 0.155(10) -0.030(12) -0.047(12) 0.026(12)
C86 0.176(15) 0.188(15) 0.217(15) 0.031(14) 0.028(12) 0.031(14)
C87 0.151(13) 0.202(16) 0.209(14) 0.018(13) 0.045(11) -0.021(13)

loop_
_atom_type_symbol
_atom_type_description
_atom_type_scat_dispersion_real
_atom_type_scat_dispersion_imag
_atom_type_scat_source
C C 0.0033 0.0016 'International Tables Vol C Tables 4.2.6.8 and 6.1.1.4'
H H 0.0000 0.0000 'International Tables Vol C Tables 4.2.6.8 and 6.1.1.4'
N N 0.0061 0.0033 'International Tables Vol C Tables 4.2.6.8 and 6.1.1.4'
O O 0.0106 0.0060 'International Tables Vol C Tables 4.2.6.8 and 6.1.1.4'
La La -0.2871 2.4523 'International Tables Vol C Tables 4.2.6.8 and 6.1.1.4'

loop_
_geom_angle_atom_site_label_1
_geom_angle_atom_site_label_2
_geom_angle_atom_site_label_3
_geom_angle
O2 La1 O1 77.4(3)
O2 La1 O3 102.6(2)
O2 La1 O4 97.5(3)
O2 La1 O5 162.1(3)
O2 La1 O6 96.8(3)
O3 La1 O1 86.35(19)
O4 La1 O1 159.0(2)
O4 La1 O3 74.7(2)
O4 La1 O5 99.7(2)
O5 La1 O1 88.0(2)
O5 La1 O3 86.8(2)
O6 La1 O1 103.4(3)
O6 La1 O3 159.9(3)
O6 La1 O4 97.4(3)
O6 La1 O5 76.2(2)
C1 O1 La1 118.3(4)
C20 O2 La1 126.9(6)
C21 O3 La1 119.9(4)
C40 O4 La1 127.3(4)
C41 O5 La1 118.2(4)
C60 O6 La1 124.6(5)
O1 C1 C2 115.2(4)
O1 C1 C10 124.3(4)
C2 C1 C10 120.0
C1 C2 C3 120.0
C4 C3 C2 120.0
C3 C4 C5 120.0
C3 C4 C9 120.0
C5 C4 C9 120.0
C4 C5 C6 120.0
C5 C6 C7 120.0
C8 C7 C6 120.0
C7 C8 C9 120.0
C8 C9 C4 120.0
C10 C9 C4 120.0
C10 C9 C8 120.0
C1 C10 C11 114.1(3)
C9 C10 C1 120.0
C9 C10 C11 124.2(3)
C12 C11 C10 124.3(3)
C12 C11 C20 120.0
C20 C11 C10 115.7(4)
C11 C12 C13 120.0
C11 C12 C17 120.0
C13 C12 C17 120.0
C14 C13 C12 120.0
C13 C14 C15 120.0
C16 C15 C14 120.0
C15 C16 C17 120.0
C12 C17 C16 120.0
C18 C17 C12 120.0
C18 C17 C16 120.0
C19 C18 C17 120.0
C18 C19 C20 120.0
O2 C20 C11 124.8(5)
O2 C20 C19 115.1(5)
C19 C20 C11 120.0
O3 C21 C22 116.1(4)
O3 C21 C30 123.9(4)
C30 C21 C22 120.0
C23 C22 C21 120.0
C22 C23 C24 120.0
C23 C24 C25 120.0
C23 C24 C29 120.0
C29 C24 C25 120.0
C24 C25 C26 120.0
C27 C26 C25 120.0
C26 C27 C28 120.0
C27 C28 C29 120.0
C24 C29 C28 120.0
C24 C29 C30 120.0
C30 C29 C28 120.0
C21 C30 C29 120.0
C21 C30 C31 116.0(3)
C29 C30 C31 123.8(3)
C32 C31 C30 123.0(3)
C32 C31 C40 120.0
C40 C31 C30 116.8(3)
C31 C32 C33 120.0
C37 C32 C31 120.0
C37 C32 C33 120.0
C34 C33 C32 120.0
C35 C34 C33 120.0
C34 C35 C36 120.0
C37 C36 C35 120.0
C32 C37 C38 120.0
C36 C37 C32 120.0
C36 C37 C38 120.0
C37 C38 C39 120.0
C40 C39 C38 120.0
O4 C40 C31 124.2(4)
O4 C40 C39 115.8(4)
C39 C40 C31 120.0
O5 C41 C42 116.8(4)
O5 C41 C50 123.1(4)
C42 C41 C50 120.0
C41 C42 C43 120.0
C44 C43 C42 120.0
C43 C44 C45 120.0
C43 C44 C49 120.0
C49 C44 C45 120.0
C46 C45 C44 120.0
C45 C46 C47 120.0
C46 C47 C48 120.0
C49 C48 C47 120.0
C44 C49 C50 120.0
C48 C49 C44 120.0
C48 C49 C50 120.0
C41 C50 C49 120.0
C41 C50 C51 116.8(3)
C49 C50 C51 122.8(3)
C52 C51 C50 122.5(3)
C60 C51 C50 117.5(3)
C60 C51 C52 120.0
C53 C52 C51 120.0
C53 C52 C57 120.0
C57 C52 C51 120.0
C52 C53 C54 120.0
C55 C54 C53 120.0
C54 C55 C56 120.0
C55 C56 C57 120.0
C52 C57 C56 120.0
C58 C57 C52 120.0
C58 C57 C56 120.0
C59 C58 C57 120.0
C58 C59 C60 120.0
O6 C60 C51 123.3(5)
O6 C60 C59 116.7(5)
C59 C60 C51 120.0
C66 N1 C67 123.0(8)
C61 N2 C69 118.5(10)
C66 N2 C61 119.3(11)
C66 N2 C69 122.2(9)
N2 C61 C62 112.9(11)
C61 C62 C63 110.0(15)
C64 C63 C62 113.4(15)
C63 C64 C65 114.1(14)
C66 C65 C64 114.8(10)
N1 C66 N2 121.0(9)
N1 C66 C65 117.1(8)
N2 C66 C65 121.8(9)
N1 C67 C68 111.6(10)
C67 C68 C69 108.3(9)
N2 C69 C68 109.8(9)
C75 N3 C76 118.7(17)
C70 N4 C78 114.2(8)
C75 N4 C70 129.1(10)
C75 N4 C78 116.6(12)
N4 C70 C71 112.2(15)
C70 C71 C72 103.5(16)
C73 C72 C71 119.2(19)
C72 C73 C74 125.6(18)
C75 C74 C73 115.0(9)
N3 C75 C74 114.6(10)
N4 C75 N3 121.8(12)
N4 C75 C74 122.7(10)
N3 C76 C77 133(2)
C76 C77 C78 92.9(17)
N4 C78 C77 129.2(15)
C84 N5 C85 114.5(16)
C79 N6 C87 97.1(15)
C84 N6 C79 132.4(17)
C84 N6 C87 129.8(17)
N6 C79 C80 103.1(16)
C81 C80 C79 147(3)
C80 C81 C82 110(2)
C83 C82 C81 132(2)
C84 C83 C82 118.7(18)
N5 C84 C83 96.9(13)
N6 C84 N5 121.9(15)
N6 C84 C83 138.5(16)
N5 C85 C86 112.1(19)
C85 C86 C87 114(2)
N6 C87 C86 103.2(18)

loop_
_geom_bond_atom_site_label_1
_geom_bond_atom_site_label_2
_geom_bond_distance
La1 O1 2.423(7)
La1 O2 2.351(7)
La1 O3 2.408(6)
La1 O4 2.383(7)
La1 O5 2.400(6)
La1 O6 2.382(7)
O1 C1 1.354(7)
O2 C20 1.327(11)
O3 C21 1.355(7)
O4 C40 1.345(8)
O5 C41 1.355(7)
O6 C60 1.353(9)
C1 C2 1.3898
C1 C10 1.3901
C2 C3 1.3903
C3 C4 1.3898
C4 C5 1.3900
C4 C9 1.3901
C5 C6 1.3901
C6 C7 1.3902
C7 C8 1.3899
C8 C9 1.3900
C9 C10 1.3898
C10 C11 1.560(5)
C11 C12 1.3898
C11 C20 1.3902
C12 C13 1.3900
C12 C17 1.3901
C13 C14 1.3899
C14 C15 1.3900
C15 C16 1.3896
C16 C17 1.3901
C17 C18 1.3900
C18 C19 1.3899
C19 C20 1.3899
C21 C22 1.3901
C21 C30 1.3900
C22 C23 1.3898
C23 C24 1.3899
C24 C25 1.3900
C24 C29 1.3899
C25 C26 1.3902
C26 C27 1.3899
C27 C28 1.3901
C28 C29 1.3902
C29 C30 1.3902
C30 C31 1.558(5)
C31 C32 1.3902
C31 C40 1.3902
C32 C33 1.3902
C32 C37 1.3899
C33 C34 1.3902
C34 C35 1.3898
C35 C36 1.3901
C36 C37 1.3898
C37 C38 1.3900
C38 C39 1.3901
C39 C40 1.3899
C41 C42 1.3900
C41 C50 1.3900
C42 C43 1.3900
C43 C44 1.3900
C44 C45 1.3902
C44 C49 1.3900
C45 C46 1.3899
C46 C47 1.3899
C47 C48 1.3900
C48 C49 1.3898
C49 C50 1.3902
C50 C51 1.568(5)
C51 C52 1.3902
C51 C60 1.3899
C52 C53 1.3899
C52 C57 1.3900
C53 C54 1.3902
C54 C55 1.3899
C55 C56 1.3900
C56 C57 1.3902
C57 C58 1.3899
C58 C59 1.3897
C59 C60 1.3899
N1 C66 1.283(10)
N1 C67 1.442(10)
N2 C61 1.449(11)
N2 C66 1.326(9)
N2 C69 1.463(11)
C61 C62 1.521(13)
C62 C63 1.529(13)
C63 C64 1.511(12)
C64 C65 1.515(12)
C65 C66 1.500(11)
C67 C68 1.492(10)
C68 C69 1.506(11)
N3 C75 1.312(11)
N3 C76 1.425(13)
N4 C70 1.409(10)
N4 C75 1.283(10)
N4 C78 1.517(11)
C70 C71 1.516(13)
C71 C72 1.518(13)
C72 C73 1.491(13)
C73 C74 1.537(11)
C74 C75 1.477(11)
C76 C77 1.498(13)
C77 C78 1.529(13)
N5 C84 1.310(11)
N5 C85 1.470(13)
N6 C79 1.416(13)
N6 C84 1.306(11)
N6 C87 1.484(13)
C79 C80 1.500(13)
C80 C81 1.500(13)
C81 C82 1.514(13)
C82 C83 1.479(13)
C83 C84 1.450(12)
C85 C86 1.504(13)
C86 C87 1.504(13)

loop_
_geom_hbond_atom_site_label_D
_geom_hbond_atom_site_label_H
_geom_hbond_atom_site_label_A
_geom_hbond_distance_DH
_geom_hbond_distance_HA
_geom_hbond_distance_DA
_geom_hbond_angle_DHA
_geom_hbond_publ_flag
N1 H1 O3 0.88 1.78 2.659(10) 172.4 yes
N3 H3A O5 0.88 1.96 2.792(18) 157.1 yes
N5 H5a O1 0.88 2.25 2.880(17) 128.3 yes

loop_
_platon_squeeze_void_nr
_platon_squeeze_void_average_x
_platon_squeeze_void_average_y
_platon_squeeze_void_average_z
_platon_squeeze_void_volume
_platon_squeeze_void_count_electrons
_platon_squeeze_void_content
1 -0.001 0.239 0.911 1793 480 ' '
